data_1559371
loop_
_publ_author_name
'Ni, Qijian'
'Song, Xiaoxiao'
'Png, Chin Wen'
'Zhang, Yongliang'
'Zhao, Yu'

_publ_section_title
;
 Access to Substituted Cyclobutenes by Tandem [3,3]-Sigmatropic
 Rearrangement/[2+2] Cycloaddition of Dipropargylphosphonates under Ag/Co
 Relay Catalysis
;
_journal_name_full 'Chemical Science'
_journal_paper_doi 10.1039/D0SC02972F
_journal_year 2020
_chemical_formula_moiety 'C12 H11 O3 P'
_chemical_formula_sum 'C12 H11 O3 P'
_chemical_formula_weight 234.18
_space_group_crystal_system monoclinic
_space_group_IT_number 14
_space_group_name_Hall '-P 2ybc'
_space_group_name_H-M_alt 'P 1 21/c 1'
_atom_sites_solution_hydrogens geom
_audit_creation_method SHELXL-2014/7
_audit_update_record
;
2020-05-26 deposited with the CCDC.	2020-10-16 downloaded from the CCDC.
;
_cell_angle_alpha 90
_cell_angle_beta 108.850(10)
_cell_angle_gamma 90
_cell_formula_units_Z 4
_cell_length_a 8.145(3)
_cell_length_b 13.268(4)
_cell_length_c 10.374(3)
_cell_measurement_reflns_used 1098
_cell_measurement_temperature 100(2)
_cell_measurement_theta_max 30.555
_cell_measurement_theta_min 2.581
_cell_volume 1061.0(6)
_computing_cell_refinement 'SHELXTL, Acta Cryst., Sect. A 2008, 64, 112-122.'
_computing_data_collection 'APEX3 v2016.6.0'
_computing_data_reduction 'Saint, APEX v2014.11.0.'
_computing_molecular_graphics Ortep3
_computing_publication_material 'APEX3 v2016.6.0'
_computing_structure_refinement 'SHELXL-2014/6 (Sheldrick, 2014)'
_computing_structure_solution 'SHELXT, Acta Cryst., Sect. A 2015, A71, 3-8.'
_diffrn_ambient_temperature 100(2)
_diffrn_measured_fraction_theta_full 0.996
_diffrn_measured_fraction_theta_max 0.994
_diffrn_measurement_device_type 'Bruker AXS D8 Venture '
_diffrn_measurement_method 'profile data from \q/2\q scans'
_diffrn_radiation_type MoK\a
_diffrn_radiation_wavelength 0.71073
_diffrn_reflns_av_R_equivalents 0.0337
_diffrn_reflns_av_unetI/netI 0.0338
_diffrn_reflns_Laue_measured_fraction_full 0.996
_diffrn_reflns_Laue_measured_fraction_max 0.994
_diffrn_reflns_limit_h_max 10
_diffrn_reflns_limit_h_min -11
_diffrn_reflns_limit_k_max 18
_diffrn_reflns_limit_k_min -16
_diffrn_reflns_limit_l_max 14
_diffrn_reflns_limit_l_min -14
_diffrn_reflns_number 11289
_diffrn_reflns_point_group_measured_fraction_full 0.996
_diffrn_reflns_point_group_measured_fraction_max 0.994
_diffrn_reflns_theta_full 25.242
_diffrn_reflns_theta_max 30.555
_diffrn_reflns_theta_min 2.581
_exptl_absorpt_coefficient_mu 0.246
_exptl_absorpt_correction_T_max 0.981
_exptl_absorpt_correction_T_min 0.919
_exptl_absorpt_correction_type multi-scan
_exptl_absorpt_process_details Sadabs
_exptl_crystal_colour 'light yellow'
_exptl_crystal_density_diffrn 1.466
_exptl_crystal_description plate
_exptl_crystal_F_000 488
_exptl_crystal_size_max 0.350
_exptl_crystal_size_mid 0.160
_exptl_crystal_size_min 0.080
_refine_diff_density_max 0.422
_refine_diff_density_min -0.366
_refine_diff_density_rms 0.060
_refine_ls_extinction_method none
_refine_ls_goodness_of_fit_ref 1.031
_refine_ls_hydrogen_treatment constr
_refine_ls_matrix_type full
_refine_ls_number_parameters 145
_refine_ls_number_reflns 3235
_refine_ls_number_restraints 0
_refine_ls_restrained_S_all 1.031
_refine_ls_R_factor_all 0.0442
_refine_ls_R_factor_gt 0.0344
_refine_ls_shift/su_max 0.000
_refine_ls_shift/su_mean 0.000
_refine_ls_structure_factor_coef Fsqd
_refine_ls_weighting_details 'w=1/[\s^2^(Fo^2^)+(0.0386P)^2^+0.5991P] where P=(Fo^2^+2Fc^2^)/3'
_refine_ls_weighting_scheme calc
_refine_ls_wR_factor_gt 0.0836
_refine_ls_wR_factor_ref 0.0886
_reflns_Friedel_coverage 0.000
_reflns_number_gt 2751
_reflns_number_total 3235
_reflns_threshold_expression 'I > 2\s(I)'
_cod_data_source_file d0sc02972f2.cif
_cod_data_source_block g546
_cod_original_sg_symbol_H-M 'P 21/c'
_cod_database_code 1559371
_shelx_space_group_comment
;
The symmetry employed for this shelxl refinement is uniquely defined
by the following loop, which should always be used as a source of
symmetry information in preference to the above space-group names.
They are only intended as comments.
;
_shelx_estimated_absorpt_t_min 0.919
_shelx_estimated_absorpt_t_max 0.981

loop_
_space_group_symop_operation_xyz
'x, y, z'
'-x, y+1/2, -z+1/2'
'-x, -y, -z'
'x, -y-1/2, z-1/2'

loop_
_atom_site_label
_atom_site_type_symbol
_atom_site_fract_x
_atom_site_fract_y
_atom_site_fract_z
_atom_site_U_iso_or_equiv
_atom_site_adp_type
_atom_site_occupancy
_atom_site_site_symmetry_order
_atom_site_calc_flag
_atom_site_refinement_flags_posn
_atom_site_refinement_flags_adp
_atom_site_refinement_flags_occupancy
_atom_site_disorder_assembly
_atom_site_disorder_group
P1 P 0.48031(4) 0.12220(2) 0.33932(3) 0.01072(8) Uani 1 1 d . . . . .
O1 O 0.61480(11) 0.16416(7) 0.45761(9) 0.01581(19) Uani 1 1 d . . . . .
O2 O 0.49618(11) 0.00265(6) 0.34290(9) 0.01307(18) Uani 1 1 d . . . . .
O3 O 0.50888(11) 0.16275(7) 0.20341(9) 0.01347(18) Uani 1 1 d . . . . .
C1 C 0.38386(16) -0.06351(9) 0.24999(13) 0.0137(2) Uani 1 1 d . . . . .
H1 H 0.3579 -0.1269 0.2814 0.016 Uiso 1 1 calc R U . . .
C2 C 0.31283(16) -0.04004(9) 0.11938(13) 0.0130(2) Uani 1 1 d . . . . .
C3 C 0.19576(17) -0.09427(10) -0.00682(13) 0.0164(2) Uani 1 1 d . . . . .
H3A H 0.0770 -0.1073 -0.0047 0.020 Uiso 1 1 calc R U . . .
H3B H 0.2476 -0.1560 -0.0308 0.020 Uiso 1 1 calc R U . . .
C4 C 0.21048(17) 0.00076(9) -0.09228(13) 0.0165(2) Uani 1 1 d . . . . .
H4A H 0.2705 -0.0122 -0.1598 0.020 Uiso 1 1 calc R U . . .
H4B H 0.0991 0.0362 -0.1345 0.020 Uiso 1 1 calc R U . . .
C5 C 0.32544(16) 0.04921(9) 0.03938(12) 0.0131(2) Uani 1 1 d . . . . .
C6 C 0.40756(16) 0.13668(9) 0.07079(12) 0.0140(2) Uani 1 1 d . . . . .
H6 H 0.3971 0.1840 -0.0002 0.017 Uiso 1 1 calc R U . . .
C7 C 0.26214(15) 0.15215(9) 0.32481(12) 0.0120(2) Uani 1 1 d . . . . .
C8 C 0.17962(16) 0.23515(9) 0.24760(13) 0.0149(2) Uani 1 1 d . . . . .
H8 H 0.2352 0.2715 0.1945 0.018 Uiso 1 1 calc R U . . .
C9 C 0.01617(16) 0.26428(10) 0.24880(14) 0.0175(3) Uani 1 1 d . . . . .
H9 H -0.0407 0.3202 0.1958 0.021 Uiso 1 1 calc R U . . .
C10 C -0.06383(16) 0.21157(10) 0.32755(14) 0.0180(3) Uani 1 1 d . . . . .
H10 H -0.1747 0.2323 0.3295 0.022 Uiso 1 1 calc R U . . .
C11 C 0.01721(17) 0.12870(10) 0.40359(14) 0.0185(3) Uani 1 1 d . . . . .
H11 H -0.0388 0.0927 0.4567 0.022 Uiso 1 1 calc R U . . .
C12 C 0.17980(16) 0.09828(10) 0.40231(13) 0.0158(2) Uani 1 1 d . . . . .
H12 H 0.2347 0.0413 0.4537 0.019 Uiso 1 1 calc R U . . .

loop_
_atom_site_aniso_label
_atom_site_aniso_U_11
_atom_site_aniso_U_22
_atom_site_aniso_U_33
_atom_site_aniso_U_23
_atom_site_aniso_U_13
_atom_site_aniso_U_12
P1 0.00939(14) 0.01181(14) 0.01065(14) -0.00091(10) 0.00281(10) -0.00138(10)
O1 0.0124(4) 0.0194(4) 0.0143(4) -0.0026(3) 0.0024(3) -0.0040(3)
O2 0.0122(4) 0.0127(4) 0.0123(4) -0.0004(3) 0.0010(3) -0.0002(3)
O3 0.0141(4) 0.0145(4) 0.0124(4) -0.0004(3) 0.0052(3) -0.0033(3)
C1 0.0145(5) 0.0105(5) 0.0156(6) -0.0010(4) 0.0041(4) -0.0009(4)
C2 0.0130(5) 0.0111(5) 0.0141(5) -0.0022(4) 0.0035(4) -0.0007(4)
C3 0.0180(6) 0.0149(5) 0.0141(6) -0.0027(4) 0.0019(5) -0.0021(4)
C4 0.0193(6) 0.0160(6) 0.0120(5) -0.0014(4) 0.0020(5) 0.0016(4)
C5 0.0144(5) 0.0139(5) 0.0110(5) 0.0006(4) 0.0043(4) 0.0029(4)
C6 0.0166(5) 0.0152(5) 0.0103(5) 0.0017(4) 0.0046(4) 0.0018(4)
C7 0.0107(5) 0.0133(5) 0.0114(5) -0.0028(4) 0.0027(4) -0.0010(4)
C8 0.0146(5) 0.0146(5) 0.0149(5) -0.0009(4) 0.0037(4) 0.0000(4)
C9 0.0148(5) 0.0148(5) 0.0199(6) -0.0024(5) 0.0013(5) 0.0023(4)
C10 0.0114(5) 0.0192(6) 0.0222(6) -0.0072(5) 0.0040(5) 0.0001(4)
C11 0.0147(6) 0.0227(6) 0.0201(6) -0.0008(5) 0.0082(5) -0.0022(5)
C12 0.0132(5) 0.0183(6) 0.0157(6) 0.0011(4) 0.0043(4) -0.0002(4)

loop_
_atom_type_symbol
_atom_type_description
_atom_type_scat_dispersion_real
_atom_type_scat_dispersion_imag
_atom_type_scat_source
C C 0.0033 0.0016 'International Tables Vol C Tables 4.2.6.8 and 6.1.1.4'
H H 0.0000 0.0000 'International Tables Vol C Tables 4.2.6.8 and 6.1.1.4'
O O 0.0106 0.0060 'International Tables Vol C Tables 4.2.6.8 and 6.1.1.4'
P P 0.1023 0.0942 'International Tables Vol C Tables 4.2.6.8 and 6.1.1.4'

loop_
_geom_angle_atom_site_label_1
_geom_angle_atom_site_label_2
_geom_angle_atom_site_label_3
_geom_angle
_geom_angle_site_symmetry_1
_geom_angle_site_symmetry_3
_geom_angle_publ_flag
O1 P1 O2 109.03(5) . . ?
O1 P1 O3 109.21(6) . . ?
O2 P1 O3 108.85(5) . . ?
O1 P1 C7 116.23(6) . . ?
O2 P1 C7 107.22(5) . . ?
O3 P1 C7 106.08(5) . . ?
C1 O2 P1 125.31(8) . . ?
C6 O3 P1 125.27(8) . . ?
C2 C1 O2 121.82(11) . . ?
C2 C1 H1 119.1 . . ?
O2 C1 H1 119.1 . . ?
C1 C2 C5 132.78(11) . . ?
C1 C2 C3 135.22(12) . . ?
C5 C2 C3 91.94(10) . . ?
C2 C3 C4 88.01(9) . . ?
C2 C3 H3A 114.0 . . ?
C4 C3 H3A 114.0 . . ?
C2 C3 H3B 114.0 . . ?
C4 C3 H3B 114.0 . . ?
H3A C3 H3B 111.2 . . ?
C5 C4 C3 88.25(9) . . ?
C5 C4 H4A 113.9 . . ?
C3 C4 H4A 113.9 . . ?
C5 C4 H4B 113.9 . . ?
C3 C4 H4B 113.9 . . ?
H4A C4 H4B 111.1 . . ?
C6 C5 C2 133.51(11) . . ?
C6 C5 C4 134.68(12) . . ?
C2 C5 C4 91.80(10) . . ?
C5 C6 O3 123.22(11) . . ?
C5 C6 H6 118.4 . . ?
O3 C6 H6 118.4 . . ?
C12 C7 C8 120.03(12) . . ?
C12 C7 P1 119.26(9) . . ?
C8 C7 P1 120.40(10) . . ?
C9 C8 C7 119.86(12) . . ?
C9 C8 H8 120.1 . . ?
C7 C8 H8 120.1 . . ?
C10 C9 C8 119.90(12) . . ?
C10 C9 H9 120.0 . . ?
C8 C9 H9 120.0 . . ?
C9 C10 C11 120.39(12) . . ?
C9 C10 H10 119.8 . . ?
C11 C10 H10 119.8 . . ?
C12 C11 C10 120.27(13) . . ?
C12 C11 H11 119.9 . . ?
C10 C11 H11 119.9 . . ?
C11 C12 C7 119.54(12) . . ?
C11 C12 H12 120.2 . . ?
C7 C12 H12 120.2 . . ?

loop_
_geom_bond_atom_site_label_1
_geom_bond_atom_site_label_2
_geom_bond_distance
_geom_bond_site_symmetry_2
_geom_bond_publ_flag
P1 O1 1.4653(9) . ?
P1 O2 1.5910(10) . ?
P1 O3 1.5948(10) . ?
P1 C7 1.7792(14) . ?
O2 C1 1.4024(14) . ?
O3 C6 1.3999(15) . ?
C1 C2 1.3270(18) . ?
C1 H1 0.9500 . ?
C2 C5 1.4685(17) . ?
C2 C3 1.5278(17) . ?
C3 C4 1.5681(19) . ?
C3 H3A 0.9900 . ?
C3 H3B 0.9900 . ?
C4 C5 1.5262(17) . ?
C4 H4A 0.9900 . ?
C4 H4B 0.9900 . ?
C5 C6 1.3266(17) . ?
C6 H6 0.9500 . ?
C7 C12 1.3984(18) . ?
C7 C8 1.3994(17) . ?
C8 C9 1.3902(18) . ?
C8 H8 0.9500 . ?
C9 C10 1.387(2) . ?
C9 H9 0.9500 . ?
C10 C11 1.3895(19) . ?
C10 H10 0.9500 . ?
C11 C12 1.3886(19) . ?
C11 H11 0.9500 . ?
C12 H12 0.9500 . ?

loop_
_geom_hbond_atom_site_label_D
_geom_hbond_atom_site_label_H
_geom_hbond_atom_site_label_A
_geom_hbond_distance_DH
_geom_hbond_distance_HA
_geom_hbond_distance_DA
_geom_hbond_angle_DHA
_geom_hbond_site_symmetry_A
C12 H12 O2 0.95 2.57 3.3523(17) 139.8 3_656

loop_
_geom_torsion_atom_site_label_1
_geom_torsion_atom_site_label_2
_geom_torsion_atom_site_label_3
_geom_torsion_atom_site_label_4
_geom_torsion
_geom_torsion_site_symmetry_1
_geom_torsion_site_symmetry_2
_geom_torsion_site_symmetry_3
_geom_torsion_site_symmetry_4
_geom_torsion_publ_flag
O1 P1 O2 C1 176.58(10) . . . . ?
O3 P1 O2 C1 -64.37(11) . . . . ?
C7 P1 O2 C1 49.97(11) . . . . ?
O1 P1 O3 C6 178.43(9) . . . . ?
O2 P1 O3 C6 59.50(10) . . . . ?
C7 P1 O3 C6 -55.59(11) . . . . ?
P1 O2 C1 C2 35.01(17) . . . . ?
O2 C1 C2 C5 0.1(2) . . . . ?
O2 C1 C2 C3 176.55(13) . . . . ?
C1 C2 C3 C4 -176.99(16) . . . . ?
C5 C2 C3 C4 0.39(10) . . . . ?
C2 C3 C4 C5 -0.38(9) . . . . ?
C1 C2 C5 C6 -2.1(3) . . . . ?
C3 C2 C5 C6 -179.55(15) . . . . ?
C1 C2 C5 C4 177.08(15) . . . . ?
C3 C2 C5 C4 -0.40(10) . . . . ?
C3 C4 C5 C6 179.52(15) . . . . ?
C3 C4 C5 C2 0.39(10) . . . . ?
C2 C5 C6 O3 -0.5(2) . . . . ?
C4 C5 C6 O3 -179.32(13) . . . . ?
P1 O3 C6 C5 -28.48(17) . . . . ?
O1 P1 C7 C12 -80.02(11) . . . . ?
O2 P1 C7 C12 42.21(11) . . . . ?
O3 P1 C7 C12 158.40(10) . . . . ?
O1 P1 C7 C8 93.53(11) . . . . ?
O2 P1 C7 C8 -144.25(10) . . . . ?
O3 P1 C7 C8 -28.06(11) . . . . ?
C12 C7 C8 C9 0.40(18) . . . . ?
P1 C7 C8 C9 -173.10(9) . . . . ?
C7 C8 C9 C10 0.63(19) . . . . ?
C8 C9 C10 C11 -1.1(2) . . . . ?
C9 C10 C11 C12 0.5(2) . . . . ?
C10 C11 C12 C7 0.5(2) . . . . ?
C8 C7 C12 C11 -0.97(19) . . . . ?
P1 C7 C12 C11 172.59(10) . . . . ?
